data_7719315
loop_
_publ_author_name
'Shephard, Angus C. G.'
'Bouammali, Amal'
'Delon, Aymeric'
'Guo, Zhifang'
'Chevreux, Sylviane'
'Niebel, Claude'
'Dautel, Olivier'
'Simler, Thomas'
'Deacon, Glen B.'
'Junk, Peter C.'
'Jaroschik, Florian'

_publ_section_title
;
 <i>Ansa</i>-effects in alkaline earth metal octaphenylmetallocenophanes
 and a derived <i>ansa</i>-ferrocene.
;
_journal_issue 37
_journal_name_full 'Dalton transactions (Cambridge, England : 2003)'
_journal_page_first 13918
_journal_page_last 13928
_journal_paper_doi 10.1039/d5dt01881a
_journal_volume 54
_journal_year 2025
_chemical_formula_moiety 'C60 H44 Fe, 2(C4 H8 O), 0.35[C5H12]'
_chemical_formula_sum 'C69.75 H64.2 Fe O2'
_chemical_formula_weight 990.26
_space_group_crystal_system tetragonal
_space_group_IT_number 88
_space_group_name_Hall '-I 4ad'
_space_group_name_H-M_alt 'I 41/a :2'
_atom_sites_solution_hydrogens geom
_atom_sites_solution_primary dual
_audit_creation_date 2025-05-22
_audit_creation_method
;
Olex2 1.5
(compiled 2025.04.05 svn.rf049d14d for OlexSys, GUI svn.r7224)
;
_audit_update_record
;
2025-06-16 deposited with the CCDC.	2025-08-27 downloaded from the CCDC.
;
_cell_angle_alpha 90
_cell_angle_beta 90
_cell_angle_gamma 90
_cell_formula_units_Z 16
_cell_length_a 44.8795(7)
_cell_length_b 44.8795(7)
_cell_length_c 10.3923(2)
_cell_measurement_reflns_used 30447
_cell_measurement_temperature 150
_cell_measurement_theta_max 28.23
_cell_measurement_theta_min 2.39
_cell_volume 20931.9(6)
_computing_cell_refinement
;
X-Area Recipe 1.37.0.0 (STOE, 2021)
;
_computing_data_collection
;
X-Area Pilatus3_SV 1.31.175.0 (STOE, 2021)
;
_computing_data_reduction
;
X-Area Integrate 2.5.1.0 (STOE, 2021)
X-Area LANA 2.6.2.0 (STOE, 2021)
;
_computing_molecular_graphics 'Olex2 1.5 (Dolomanov et al., 2009)'
_computing_publication_material 'Olex2 1.5 (Dolomanov et al., 2009)'
_computing_structure_refinement 'SHELXL 2019/3 (Sheldrick, 2015)'
_computing_structure_solution 'SHELXT  (Sheldrick, 2015)'
_diffrn_ambient_temperature 150
_diffrn_detector 'EIGER2 1M CDTE'
_diffrn_detector_area_resol_mean 13.33
_diffrn_measured_fraction_theta_full 0.997
_diffrn_measured_fraction_theta_max 0.905
_diffrn_measurement_details
;
 368 frames, detector distance = 80 mm
;
_diffrn_measurement_device 'Eulerian 4-circle diffractometer'
_diffrn_measurement_device_type 'STOE STADIVARI'
_diffrn_measurement_method 'rotation method, \w scans'
_diffrn_radiation_collimation '1.2 0.6 mm diameter'
_diffrn_radiation_monochromator 'Graded multilayer mirror'
_diffrn_radiation_polarisn_norm 270
_diffrn_radiation_probe x-ray
_diffrn_radiation_type 'Mo K\a'
_diffrn_radiation_wavelength 0.71073
_diffrn_reflns_av_R_equivalents 0.0306
_diffrn_reflns_av_unetI/netI 0.0466
_diffrn_reflns_Laue_measured_fraction_full 0.997
_diffrn_reflns_Laue_measured_fraction_max 0.905
_diffrn_reflns_limit_h_max 32
_diffrn_reflns_limit_h_min -59
_diffrn_reflns_limit_k_max 58
_diffrn_reflns_limit_k_min -58
_diffrn_reflns_limit_l_max 13
_diffrn_reflns_limit_l_min -5
_diffrn_reflns_number 44799
_diffrn_reflns_point_group_measured_fraction_full 0.997
_diffrn_reflns_point_group_measured_fraction_max 0.905
_diffrn_reflns_theta_full 25.242
_diffrn_reflns_theta_max 28.689
_diffrn_reflns_theta_min 2.553
_diffrn_source Axo_Mo
_diffrn_source_current 1.00
_diffrn_source_power 0.050
_diffrn_source_voltage 50
_exptl_absorpt_coefficient_mu 0.336
_exptl_absorpt_correction_T_max 0.9521
_exptl_absorpt_correction_T_min 0.8067
_exptl_absorpt_correction_type multi-scan
_exptl_absorpt_process_details
;
STOE LANA, absorption correction by scaling of reflection intensities.
J. Koziskova, F. Hahn, J. Richter, J. Kozisek, "Comparison of different
absorption corrections on the model structure of tetrakis(\m~2~-acetato)-
diaqua-di-copper(II)", Acta Chimica Slovaca, vol. 9, no. 2, 2016, pp. 136 - 140.
Afterwards a spherical absorption correction was performed within STOE LANA.
;
_exptl_crystal_colour orange-red
_exptl_crystal_density_diffrn 1.257
_exptl_crystal_density_method 'not measured'
_exptl_crystal_description rod
_exptl_crystal_F_000 8395
_exptl_crystal_size_max 0.261
_exptl_crystal_size_mid 0.154
_exptl_crystal_size_min 0.089
_exptl_crystal_size_rad 0.088
_refine_diff_density_max 0.364
_refine_diff_density_min -0.404
_refine_diff_density_rms 0.047
_refine_ls_extinction_method none
_refine_ls_goodness_of_fit_ref 1.081
_refine_ls_hydrogen_treatment constr
_refine_ls_matrix_type full
_refine_ls_number_parameters 640
_refine_ls_number_reflns 12226
_refine_ls_number_restraints 0
_refine_ls_restrained_S_all 1.081
_refine_ls_R_factor_all 0.0719
_refine_ls_R_factor_gt 0.0418
_refine_ls_shift/su_max 0.004
_refine_ls_shift/su_mean 0.000
_refine_ls_structure_factor_coef Fsqd
_refine_ls_weighting_details 'w=1/[\s^2^(Fo^2^)+(0.0573P)^2^] where P=(Fo^2^+2Fc^2^)/3'
_refine_ls_weighting_scheme calc
_refine_ls_wR_factor_gt 0.1023
_refine_ls_wR_factor_ref 0.1111
_reflns_Friedel_coverage 0.000
_reflns_number_gt 8412
_reflns_number_total 12226
_reflns_threshold_expression 'I > 2\s(I)'
_cod_data_source_file d5dt01881a2.cif
_cod_data_source_block ansa-fe
_cod_depositor_comments 'Adding full bibliography for 7719312--7719315.cif.'
_cod_original_cell_volume 20931.9(8)
_cod_original_sg_symbol_H-M 'I 41/a'
_cod_original_formula_sum 'C69.75 H64.20 Fe O2'
_cod_database_code 7719315
_shelx_shelxl_version_number 2019/3
_shelx_space_group_comment
;
The symmetry employed for this shelxl refinement is uniquely defined
by the following loop, which should always be used as a source of
symmetry information in preference to the above space-group names.
They are only intended as comments.
;
_olex2_refinement_description
;
1. Fixed Uiso
 At 1.2 times of:
  All C(H) groups, All C(H,H) groups
2.a Secondary CH2 refined with riding coordinates:
 C30(H30A,H30B), C31(H31A,H31B), C61(H61A,H61B), C62(H62A,H62B), C63(H63A,
 H63B), C64(H64A,H64B), C65(H65A,H65B), C66(H66A,H66B), C67(H67A,H67B),
 C68(H68A,H68B)
2.b Aromatic/amide H refined with riding coordinates:
 C7(H7), C8(H8), C9(H9), C10(H10), C11(H11), C13(H13), C14(H14), C15(H15),
 C16(H16), C17(H17), C19(H19), C20(H20), C21(H21), C22(H22), C23(H23), C25(H25),
  C26(H26), C27(H27), C28(H28), C29(H29), C38(H38), C39(H39), C40(H40),
 C41(H41), C42(H42), C44(H44), C45(H45), C46(H46), C47(H47), C48(H48), C50(H50),
  C51(H51), C52(H52), C53(H53), C54(H54), C56(H56), C57(H57), C58(H58),
 C59(H59), C60(H60)
;
_smtbx_masks_special_details
;
A solvent mask was calculated and 236 electrons were 
found in a volume of 1320\%A^3^ in 2 voids per unit cell. 
This is consistent with the presence of 
0.35[C5H12] per Asymmetric Unit 
which account for 235 electrons 
per unit cell.
;
_smtbx_masks_void_probe_radius 1.2
_smtbx_masks_void_truncation_radius 1.2
_olex2_submission_special_instructions 'No special instructions were received'
_stoe_detector_distance '80.0 mm'
_stoe_detector_pixelsize_x '0.075 mm'
_stoe_detector_pixelsize_y '0.075 mm'
_stoe_detector_size_x '8.0 cm'
_stoe_detector_size_y '7.7 cm'
_stoe_evaluation_integration_a 7.2
_stoe_evaluation_integration_b 0.1
_stoe_evaluation_integration_ems 0.011
_stoe_evaluation_lana_bis_l_even_max -
_stoe_evaluation_lana_bis_l_odd_max -
_stoe_evaluation_lana_bos_l_even_max 4
_stoe_evaluation_lana_bos_l_odd_max 1
_stoe_evaluation_lana_completeness 90.5
_stoe_evaluation_lana_dxs_max_order 1
_stoe_evaluation_lana_dys_max_order 1
_stoe_evaluation_lana_fs_max_order 3
_stoe_evaluation_lana_max_2theta_available 57.4
_stoe_evaluation_lana_max_2theta_desired 57.4
_stoe_evaluation_lana_mean_redundancy 3.7
_stoe_evaluation_lana_number_refls_after_or 44801
_stoe_evaluation_lana_number_refls_outliers 6635
_stoe_evaluation_lana_number_refls_total 51436
_stoe_evaluation_lana_number_refls_unique 12227
_stoe_evaluation_lana_number_refls_written 44801
_stoe_evaluation_lana_or_c1 0.035
_stoe_evaluation_lana_or_c2 0
_stoe_evaluation_lana_or_c3 0
_stoe_evaluation_lana_or_c4 0.7
_stoe_evaluation_lana_point_group 4/m
_stoe_evaluation_lana_table
;
#----------------------------------------------------------------------------
2Theta           7.0   13.0   19.0   25.0   31.0   37.0   43.0   49.0   55.0
#----------------------------------------------------------------------------
<Resolution>    5.06   3.02   2.12   1.64   1.32   1.11   0.97   0.86   0.79
N(total)         423   1647   3583   5363   5739   8486  10275  10723   5197
<Redundancy>     4.8    5.6    5.6    5.0    3.7    4.0    3.7    3.3    2.4
Complet. [%%]    98.6  100.0  100.0  100.0   98.9  100.0  100.0   99.5   61.1
<I/sigma>      107.6   67.8   35.5   24.4   12.7    8.3    5.5    3.0    1.9
R(int)         0.013  0.013  0.016  0.019  0.027  0.040  0.059  0.104  0.153
#----------------------------------------------------------------------------
;
_stoe_measurement_identifier Ansa-Fe
_stoe_measurement_max_exposure_per_frame '200.0 s'
_stoe_measurement_mean_exposure_per_frame '200.0 s'
_stoe_measurement_min_exposure_per_frame '200.0 s'
_stoe_measurement_total_exposure_time '20.4 h'
_stoe_measurement_total_frame_number 368
_stoe_measurement_total_run_number 6
_stoe_measurement_tube_power '50.0 W'

loop_
_space_group_symop_operation_xyz
'x, y, z'
'-x+1/2, -y, z+1/2'
'-y+3/4, x+1/4, z+1/4'
'y+3/4, -x+3/4, z+3/4'
'x+1/2, y+1/2, z+1/2'
'-x+1, -y+1/2, z+1'
'-y+5/4, x+3/4, z+3/4'
'y+5/4, -x+5/4, z+5/4'
'-x, -y, -z'
'x-1/2, y, -z-1/2'
'y-3/4, -x-1/4, -z-1/4'
'-y-3/4, x-3/4, -z-3/4'
'-x+1/2, -y+1/2, -z+1/2'
'x, y+1/2, -z'
'y-1/4, -x+1/4, -z+1/4'
'-y-1/4, x-1/4, -z-1/4'

loop_
_atom_site_label
_atom_site_type_symbol
_atom_site_fract_x
_atom_site_fract_y
_atom_site_fract_z
_atom_site_U_iso_or_equiv
_atom_site_adp_type
_atom_site_occupancy
_atom_site_site_symmetry_order
_atom_site_calc_flag
_atom_site_refinement_flags_posn
_atom_site_refinement_flags_adp
_atom_site_refinement_flags_occupancy
_atom_site_disorder_assembly
_atom_site_disorder_group
Fe1 Fe 0.60492(2) 0.38739(2) 0.35523(2) 0.01960(7) Uani 1 1 d . . . . .
C1 C 0.61637(4) 0.35269(3) 0.46546(16) 0.0212(4) Uani 1 1 d . . . . .
C2 C 0.64140(4) 0.35984(4) 0.38436(16) 0.0218(4) Uani 1 1 d . . . . .
C3 C 0.63169(4) 0.35707(3) 0.25221(16) 0.0216(4) Uani 1 1 d . . . . .
C4 C 0.60111(4) 0.34719(4) 0.25385(16) 0.0222(4) Uani 1 1 d . . . . .
C5 C 0.59229(4) 0.34293(3) 0.38543(16) 0.0211(4) Uani 1 1 d . . . . .
C6 C 0.67219(4) 0.36586(4) 0.42627(17) 0.0247(4) Uani 1 1 d . . . . .
C7 C 0.68309(4) 0.35190(4) 0.53717(18) 0.0322(4) Uani 1 1 d . . . . .
H7 H 0.670356 0.339367 0.586161 0.039 Uiso 1 1 calc R U . . .
C8 C 0.71237(4) 0.35623(5) 0.5762(2) 0.0451(6) Uani 1 1 d . . . . .
H8 H 0.719514 0.346663 0.651675 0.054 Uiso 1 1 calc R U . . .
C9 C 0.73110(5) 0.37427(6) 0.5061(2) 0.0512(6) Uani 1 1 d . . . . .
H9 H 0.751010 0.377421 0.533991 0.061 Uiso 1 1 calc R U . . .
C10 C 0.72083(4) 0.38788(5) 0.3946(2) 0.0427(5) Uani 1 1 d . . . . .
H10 H 0.733800 0.400116 0.345352 0.051 Uiso 1 1 calc R U . . .
C11 C 0.69167(4) 0.38359(4) 0.35545(19) 0.0311(4) Uani 1 1 d . . . . .
H11 H 0.684825 0.392914 0.278885 0.037 Uiso 1 1 calc R U . . .
C12 C 0.65125(4) 0.35567(4) 0.13704(17) 0.0232(4) Uani 1 1 d . . . . .
C13 C 0.67484(4) 0.33538(4) 0.13809(18) 0.0286(4) Uani 1 1 d . . . . .
H13 H 0.678042 0.323328 0.211962 0.034 Uiso 1 1 calc R U . . .
C14 C 0.69355(4) 0.33256(4) 0.03356(19) 0.0360(5) Uani 1 1 d . . . . .
H14 H 0.709671 0.318862 0.036504 0.043 Uiso 1 1 calc R U . . .
C15 C 0.68893(5) 0.34959(5) -0.07557(19) 0.0396(5) Uani 1 1 d . . . . .
H15 H 0.701769 0.347591 -0.147750 0.048 Uiso 1 1 calc R U . . .
C16 C 0.66558(4) 0.36945(4) -0.07861(18) 0.0346(5) Uani 1 1 d . . . . .
H16 H 0.662244 0.381136 -0.153478 0.042 Uiso 1 1 calc R U . . .
C17 C 0.64689(4) 0.37255(4) 0.02662(17) 0.0282(4) Uani 1 1 d . . . . .
H17 H 0.630894 0.386383 0.023223 0.034 Uiso 1 1 calc R U . . .
C18 C 0.58403(4) 0.33738(4) 0.13824(16) 0.0240(4) Uani 1 1 d . . . . .
C19 C 0.57830(4) 0.30714(4) 0.12022(18) 0.0301(4) Uani 1 1 d . . . . .
H19 H 0.585317 0.293078 0.181449 0.036 Uiso 1 1 calc R U . . .
C20 C 0.56246(4) 0.29743(5) 0.0137(2) 0.0399(5) Uani 1 1 d . . . . .
H20 H 0.558567 0.276783 0.002437 0.048 Uiso 1 1 calc R U . . .
C21 C 0.55231(5) 0.31774(5) -0.0764(2) 0.0422(5) Uani 1 1 d . . . . .
H21 H 0.541477 0.311077 -0.149431 0.051 Uiso 1 1 calc R U . . .
C22 C 0.55795(4) 0.34766(5) -0.05972(19) 0.0373(5) Uani 1 1 d . . . . .
H22 H 0.551167 0.361630 -0.121846 0.045 Uiso 1 1 calc R U . . .
C23 C 0.57352(4) 0.35745(4) 0.04757(18) 0.0304(4) Uani 1 1 d . . . . .
H23 H 0.577029 0.378152 0.059043 0.036 Uiso 1 1 calc R U . . .
C24 C 0.56543(4) 0.32703(4) 0.43163(17) 0.0232(4) Uani 1 1 d . . . . .
C25 C 0.53781(4) 0.32846(4) 0.37118(18) 0.0295(4) Uani 1 1 d . . . . .
H25 H 0.535279 0.340933 0.298145 0.035 Uiso 1 1 calc R U . . .
C26 C 0.51391(4) 0.31186(4) 0.4163(2) 0.0360(5) Uani 1 1 d . . . . .
H26 H 0.495092 0.313390 0.375009 0.043 Uiso 1 1 calc R U . . .
C27 C 0.51723(5) 0.29318(4) 0.5206(2) 0.0406(5) Uani 1 1 d . . . . .
H27 H 0.500758 0.281986 0.551577 0.049 Uiso 1 1 calc R U . . .
C28 C 0.54458(5) 0.29087(4) 0.57953(19) 0.0358(5) Uani 1 1 d . . . . .
H28 H 0.547103 0.277696 0.650260 0.043 Uiso 1 1 calc R U . . .
C29 C 0.56845(4) 0.30764(4) 0.53629(17) 0.0278(4) Uani 1 1 d . . . . .
H29 H 0.587177 0.305957 0.578301 0.033 Uiso 1 1 calc R U . . .
C30 C 0.61249(4) 0.36170(4) 0.60644(16) 0.0232(4) Uani 1 1 d . . . . .
H30A H 0.630499 0.372272 0.637177 0.028 Uiso 1 1 calc R U . . .
H30B H 0.609553 0.343764 0.660413 0.028 Uiso 1 1 calc R U . . .
C31 C 0.58487(4) 0.38244(4) 0.61644(16) 0.0229(4) Uani 1 1 d . . . . .
H31A H 0.566379 0.370663 0.605669 0.027 Uiso 1 1 calc R U . . .
H31B H 0.584330 0.392089 0.702067 0.027 Uiso 1 1 calc R U . . .
C32 C 0.58696(4) 0.40601(4) 0.51143(16) 0.0214(4) Uani 1 1 d . . . . .
C33 C 0.56656(4) 0.41030(3) 0.40549(16) 0.0212(4) Uani 1 1 d . . . . .
C34 C 0.58188(4) 0.42693(4) 0.30742(17) 0.0223(4) Uani 1 1 d . . . . .
C35 C 0.61108(4) 0.43378(4) 0.35415(16) 0.0214(4) Uani 1 1 d . . . . .
C36 C 0.61369(4) 0.42235(4) 0.48239(16) 0.0223(4) Uani 1 1 d . . . . .
C37 C 0.53475(4) 0.40173(4) 0.40235(17) 0.0229(4) Uani 1 1 d . . . . .
C38 C 0.51831(4) 0.40117(4) 0.51599(18) 0.0273(4) Uani 1 1 d . . . . .
H38 H 0.527859 0.405224 0.595667 0.033 Uiso 1 1 calc R U . . .
C39 C 0.48795(4) 0.39471(4) 0.5136(2) 0.0335(4) Uani 1 1 d . . . . .
H39 H 0.476994 0.394251 0.591814 0.040 Uiso 1 1 calc R U . . .
C40 C 0.47374(4) 0.38901(4) 0.3991(2) 0.0357(5) Uani 1 1 d . . . . .
H40 H 0.453046 0.384548 0.398120 0.043 Uiso 1 1 calc R U . . .
C41 C 0.48969(4) 0.38979(4) 0.2857(2) 0.0322(4) Uani 1 1 d . . . . .
H41 H 0.479870 0.386074 0.206323 0.039 Uiso 1 1 calc R U . . .
C42 C 0.51987(4) 0.39596(4) 0.28684(18) 0.0270(4) Uani 1 1 d . . . . .
H42 H 0.530629 0.396284 0.208131 0.032 Uiso 1 1 calc R U . . .
C43 C 0.56903(4) 0.44245(4) 0.19278(17) 0.0235(4) Uani 1 1 d . . . . .
C44 C 0.58191(4) 0.44111(4) 0.07217(18) 0.0289(4) Uani 1 1 d . . . . .
H44 H 0.598262 0.428062 0.058205 0.035 Uiso 1 1 calc R U . . .
C45 C 0.57155(4) 0.45837(4) -0.02881(19) 0.0363(5) Uani 1 1 d . . . . .
H45 H 0.580819 0.457141 -0.110817 0.044 Uiso 1 1 calc R U . . .
C46 C 0.54765(4) 0.47744(5) -0.01023(19) 0.0388(5) Uani 1 1 d . . . . .
H46 H 0.540454 0.489335 -0.079146 0.047 Uiso 1 1 calc R U . . .
C47 C 0.53439(4) 0.47896(4) 0.10966(19) 0.0353(5) Uani 1 1 d . . . . .
H47 H 0.517922 0.491893 0.123022 0.042 Uiso 1 1 calc R U . . .
C48 C 0.54495(4) 0.46177(4) 0.21024(18) 0.0284(4) Uani 1 1 d . . . . .
H48 H 0.535708 0.463111 0.292285 0.034 Uiso 1 1 calc R U . . .
C49 C 0.63190(4) 0.45501(4) 0.29087(17) 0.0256(4) Uani 1 1 d . . . . .
C50 C 0.65134(4) 0.44631(5) 0.19482(18) 0.0365(5) Uani 1 1 d . . . . .
H50 H 0.652036 0.425992 0.169387 0.044 Uiso 1 1 calc R U . . .
C51 C 0.66980(5) 0.46678(6) 0.1352(2) 0.0545(7) Uani 1 1 d . . . . .
H51 H 0.683186 0.460493 0.069727 0.065 Uiso 1 1 calc R U . . .
C52 C 0.66870(6) 0.49628(6) 0.1710(3) 0.0661(8) Uani 1 1 d . . . . .
H52 H 0.681041 0.510495 0.129204 0.079 Uiso 1 1 calc R U . . .
C53 C 0.64952(5) 0.50520(5) 0.2683(3) 0.0631(8) Uani 1 1 d . . . . .
H53 H 0.648995 0.525487 0.294286 0.076 Uiso 1 1 calc R U . . .
C54 C 0.63120(4) 0.48464(4) 0.3274(2) 0.0409(5) Uani 1 1 d . . . . .
H54 H 0.618011 0.490877 0.393647 0.049 Uiso 1 1 calc R U . . .
C55 C 0.63726(4) 0.42981(4) 0.57697(17) 0.0231(4) Uani 1 1 d . . . . .
C56 C 0.62911(4) 0.43451(4) 0.70527(17) 0.0273(4) Uani 1 1 d . . . . .
H56 H 0.608920 0.431736 0.729962 0.033 Uiso 1 1 calc R U . . .
C57 C 0.64960(4) 0.44304(4) 0.79668(19) 0.0333(4) Uani 1 1 d . . . . .
H57 H 0.643508 0.446024 0.883280 0.040 Uiso 1 1 calc R U . . .
C58 C 0.67901(4) 0.44726(4) 0.7623(2) 0.0399(5) Uani 1 1 d . . . . .
H58 H 0.693288 0.452947 0.825176 0.048 Uiso 1 1 calc R U . . .
C59 C 0.68753(4) 0.44316(5) 0.6359(2) 0.0435(5) Uani 1 1 d . . . . .
H59 H 0.707733 0.446163 0.611914 0.052 Uiso 1 1 calc R U . . .
C60 C 0.66694(4) 0.43473(4) 0.54378(19) 0.0318(4) Uani 1 1 d . . . . .
H60 H 0.673093 0.432260 0.456975 0.038 Uiso 1 1 calc R U . . .
O1 O 0.74825(4) 0.26336(4) 0.43085(16) 0.0625(5) Uani 1 1 d . . . . .
C61 C 0.77559(5) 0.27487(6) 0.3843(2) 0.0522(6) Uani 1 1 d . . . . .
H61A H 0.782658 0.263039 0.309883 0.063 Uiso 1 1 calc R U . . .
H61B H 0.790980 0.274214 0.452453 0.063 Uiso 1 1 calc R U . . .
C62 C 0.76964(5) 0.30648(5) 0.3445(2) 0.0480(6) Uani 1 1 d . . . . .
H62A H 0.782556 0.312552 0.271870 0.058 Uiso 1 1 calc R U . . .
H62B H 0.772534 0.320460 0.417156 0.058 Uiso 1 1 calc R U . . .
C63 C 0.73746(5) 0.30487(5) 0.3048(2) 0.0509(6) Uani 1 1 d . . . . .
H63A H 0.727681 0.324584 0.311223 0.061 Uiso 1 1 calc R U . . .
H63B H 0.735374 0.297271 0.215777 0.061 Uiso 1 1 calc R U . . .
C64 C 0.72485(5) 0.28328(5) 0.4010(3) 0.0566(6) Uani 1 1 d . . . . .
H64A H 0.718117 0.293911 0.479242 0.068 Uiso 1 1 calc R U . . .
H64B H 0.707701 0.272403 0.363823 0.068 Uiso 1 1 calc R U . . .
O2 O 0.45066(3) 0.40326(4) 0.00699(14) 0.0502(4) Uani 1 1 d . . . . .
C65 C 0.45427(5) 0.38202(5) -0.0934(2) 0.0469(5) Uani 1 1 d . . . . .
H65A H 0.444598 0.389074 -0.173454 0.056 Uiso 1 1 calc R U . . .
H65B H 0.445380 0.362659 -0.068753 0.056 Uiso 1 1 calc R U . . .
C66 C 0.48705(5) 0.37903(6) -0.1121(2) 0.0585(7) Uani 1 1 d . . . . .
H66A H 0.491871 0.372278 -0.200321 0.070 Uiso 1 1 calc R U . . .
H66B H 0.495810 0.364964 -0.049198 0.070 Uiso 1 1 calc R U . . .
C67 C 0.49785(6) 0.41067(7) -0.0888(3) 0.0794(9) Uani 1 1 d . . . . .
H67A H 0.501250 0.421137 -0.171327 0.095 Uiso 1 1 calc R U . . .
H67B H 0.516653 0.410647 -0.038918 0.095 Uiso 1 1 calc R U . . .
C68 C 0.47294(6) 0.42559(6) -0.0127(3) 0.0597(7) Uani 1 1 d . . . . .
H68A H 0.480529 0.432988 0.070871 0.072 Uiso 1 1 calc R U . . .
H68B H 0.464620 0.442609 -0.061464 0.072 Uiso 1 1 calc R U . . .

loop_
_atom_site_aniso_label
_atom_site_aniso_U_11
_atom_site_aniso_U_22
_atom_site_aniso_U_33
_atom_site_aniso_U_23
_atom_site_aniso_U_13
_atom_site_aniso_U_12
Fe1 0.01981(13) 0.01795(12) 0.02104(14) 0.00022(10) 0.00049(10) 0.00026(9)
C1 0.0222(8) 0.0182(8) 0.0233(9) 0.0030(7) -0.0018(7) 0.0018(6)
C2 0.0235(8) 0.0181(8) 0.0237(10) 0.0005(7) 0.0001(7) 0.0015(6)
C3 0.0244(9) 0.0184(8) 0.0221(9) -0.0005(7) 0.0006(7) -0.0001(7)
C4 0.0249(9) 0.0185(8) 0.0233(9) -0.0001(7) -0.0002(7) 0.0012(7)
C5 0.0228(8) 0.0177(8) 0.0229(9) 0.0009(7) -0.0012(7) 0.0019(6)
C6 0.0228(9) 0.0263(9) 0.0251(10) -0.0046(8) 0.0026(7) 0.0014(7)
C7 0.0247(9) 0.0460(12) 0.0258(11) -0.0017(9) 0.0012(8) 0.0036(8)
C8 0.0286(11) 0.0780(16) 0.0289(12) -0.0052(11) -0.0025(9) 0.0088(11)
C9 0.0226(10) 0.0838(18) 0.0474(14) -0.0228(13) 0.0002(10) -0.0036(11)
C10 0.0301(11) 0.0488(13) 0.0493(14) -0.0146(11) 0.0107(10) -0.0109(9)
C11 0.0302(10) 0.0310(10) 0.0319(11) -0.0057(8) 0.0040(8) -0.0035(8)
C12 0.0251(9) 0.0211(8) 0.0234(10) -0.0037(7) 0.0027(7) -0.0027(7)
C13 0.0310(10) 0.0274(9) 0.0274(10) 0.0001(8) 0.0007(8) 0.0021(8)
C14 0.0331(10) 0.0392(11) 0.0358(12) -0.0051(9) 0.0071(9) 0.0078(9)
C15 0.0433(12) 0.0471(12) 0.0285(12) -0.0028(10) 0.0129(9) -0.0010(10)
C16 0.0468(12) 0.0325(10) 0.0245(11) 0.0027(8) 0.0048(9) -0.0043(9)
C17 0.0323(10) 0.0232(9) 0.0291(10) -0.0010(8) -0.0013(8) -0.0007(7)
C18 0.0232(9) 0.0269(9) 0.0218(9) -0.0024(7) 0.0012(7) 0.0006(7)
C19 0.0322(10) 0.0272(9) 0.0308(11) -0.0020(8) -0.0015(8) -0.0004(8)
C20 0.0427(12) 0.0367(11) 0.0403(12) -0.0120(10) -0.0026(10) -0.0084(9)
C21 0.0380(12) 0.0599(14) 0.0288(12) -0.0114(10) -0.0068(9) -0.0054(10)
C22 0.0341(11) 0.0527(13) 0.0252(11) 0.0057(10) -0.0052(9) 0.0025(9)
C23 0.0302(10) 0.0315(10) 0.0294(11) 0.0018(8) -0.0015(8) 0.0002(8)
C24 0.0256(9) 0.0207(8) 0.0232(9) -0.0037(7) 0.0028(7) -0.0002(7)
C25 0.0290(9) 0.0240(9) 0.0356(11) -0.0025(8) -0.0019(8) -0.0010(7)
C26 0.0245(9) 0.0359(11) 0.0475(13) -0.0081(10) 0.0008(9) -0.0039(8)
C27 0.0364(11) 0.0354(11) 0.0499(13) -0.0063(10) 0.0146(10) -0.0127(9)
C28 0.0490(12) 0.0287(10) 0.0299(11) -0.0004(8) 0.0100(9) -0.0075(9)
C29 0.0319(10) 0.0257(9) 0.0260(10) -0.0011(8) 0.0019(8) -0.0036(7)
C30 0.0244(9) 0.0237(9) 0.0214(9) 0.0013(7) -0.0011(7) -0.0001(7)
C31 0.0234(8) 0.0254(9) 0.0198(9) -0.0012(7) 0.0011(7) 0.0001(7)
C32 0.0206(8) 0.0214(8) 0.0222(9) -0.0024(7) 0.0017(7) 0.0022(7)
C33 0.0219(8) 0.0195(8) 0.0223(9) -0.0011(7) 0.0013(7) 0.0023(6)
C34 0.0238(9) 0.0187(8) 0.0243(9) -0.0009(7) 0.0019(7) 0.0020(7)
C35 0.0227(8) 0.0173(8) 0.0241(9) -0.0017(7) 0.0010(7) 0.0019(6)
C36 0.0239(9) 0.0179(8) 0.0251(10) -0.0021(7) 0.0032(7) 0.0029(7)
C37 0.0220(8) 0.0192(8) 0.0275(10) 0.0011(7) 0.0009(7) 0.0020(7)
C38 0.0254(9) 0.0266(9) 0.0300(10) 0.0008(8) 0.0015(8) 0.0011(7)
C39 0.0258(9) 0.0382(11) 0.0365(12) 0.0044(9) 0.0071(9) 0.0010(8)
C40 0.0220(9) 0.0350(10) 0.0501(13) 0.0051(10) 0.0010(9) -0.0018(8)
C41 0.0292(10) 0.0306(10) 0.0369(12) -0.0010(9) -0.0091(9) -0.0024(8)
C42 0.0261(9) 0.0257(9) 0.0290(10) 0.0009(8) 0.0004(8) 0.0000(7)
C43 0.0223(8) 0.0221(8) 0.0262(10) 0.0011(7) -0.0010(7) -0.0015(7)
C44 0.0277(9) 0.0276(9) 0.0313(11) 0.0016(8) 0.0026(8) 0.0058(8)
C45 0.0433(12) 0.0416(11) 0.0240(10) 0.0067(9) 0.0056(9) 0.0088(9)
C46 0.0429(12) 0.0420(12) 0.0314(11) 0.0135(9) -0.0011(9) 0.0114(9)
C47 0.0324(10) 0.0351(11) 0.0385(12) 0.0039(9) 0.0014(9) 0.0126(8)
C48 0.0281(9) 0.0303(10) 0.0268(10) 0.0022(8) 0.0017(8) 0.0034(7)
C49 0.0245(9) 0.0244(9) 0.0278(10) 0.0036(8) -0.0037(8) -0.0034(7)
C50 0.0378(11) 0.0416(11) 0.0301(11) -0.0042(9) 0.0040(9) -0.0134(9)
C51 0.0518(14) 0.0722(17) 0.0394(13) 0.0037(12) 0.0081(11) -0.0303(13)
C52 0.0650(17) 0.0597(17) 0.0736(19) 0.0301(15) -0.0004(15) -0.0357(14)
C53 0.0522(14) 0.0261(11) 0.111(2) 0.0111(13) -0.0040(16) -0.0133(10)
C54 0.0318(10) 0.0263(10) 0.0645(15) -0.0014(10) -0.0023(10) -0.0022(8)
C55 0.0246(9) 0.0167(8) 0.0279(10) -0.0022(7) -0.0030(7) 0.0024(7)
C56 0.0287(9) 0.0237(9) 0.0296(10) -0.0003(8) -0.0015(8) 0.0018(7)
C57 0.0401(11) 0.0308(10) 0.0290(11) -0.0037(8) -0.0079(9) 0.0044(8)
C58 0.0363(11) 0.0422(12) 0.0412(13) -0.0111(10) -0.0168(10) 0.0048(9)
C59 0.0237(10) 0.0490(13) 0.0579(15) -0.0124(11) -0.0052(10) -0.0021(9)
C60 0.0293(10) 0.0328(10) 0.0334(11) -0.0074(9) 0.0008(9) -0.0024(8)
O1 0.0536(10) 0.0597(10) 0.0742(12) 0.0297(9) 0.0095(9) -0.0006(8)
C61 0.0356(12) 0.0681(16) 0.0529(15) 0.0081(13) 0.0000(11) 0.0075(11)
C62 0.0389(12) 0.0554(14) 0.0496(14) -0.0009(12) 0.0060(11) -0.0138(10)
C63 0.0483(13) 0.0506(14) 0.0539(15) 0.0050(12) -0.0104(12) 0.0044(11)
C64 0.0334(12) 0.0611(15) 0.0753(18) -0.0029(14) 0.0092(12) -0.0093(11)
O2 0.0437(9) 0.0613(10) 0.0456(9) -0.0085(8) 0.0010(7) 0.0007(8)
C65 0.0430(12) 0.0512(13) 0.0467(14) -0.0050(11) 0.0066(11) 0.0013(10)
C66 0.0425(13) 0.0804(18) 0.0526(16) -0.0005(14) 0.0033(12) 0.0044(13)
C67 0.0625(18) 0.095(2) 0.081(2) -0.0076(18) 0.0184(16) -0.0282(16)
C68 0.0663(17) 0.0548(15) 0.0580(16) 0.0036(13) -0.0179(14) -0.0028(13)

loop_
_atom_type_symbol
_atom_type_description
_atom_type_scat_dispersion_real
_atom_type_scat_dispersion_imag
_atom_type_scat_source
C C 0.0033 0.0016 'International Tables Vol C Tables 4.2.6.8 and 6.1.1.4'
H H 0.0000 0.0000 'International Tables Vol C Tables 4.2.6.8 and 6.1.1.4'
Fe Fe 0.3463 0.8444 'International Tables Vol C Tables 4.2.6.8 and 6.1.1.4'
O O 0.0106 0.0060 'International Tables Vol C Tables 4.2.6.8 and 6.1.1.4'

loop_
_geom_angle_atom_site_label_1
_geom_angle_atom_site_label_2
_geom_angle_atom_site_label_3
_geom_angle
_geom_angle_site_symmetry_1
_geom_angle_site_symmetry_3
_geom_angle_publ_flag
C1 Fe1 C2 41.37(6) . . ?
C1 Fe1 C3 69.02(7) . . ?
C1 Fe1 C4 68.83(7) . . ?
C1 Fe1 C5 40.83(6) . . ?
C1 Fe1 C33 117.08(7) . . ?
C1 Fe1 C34 156.08(7) . . ?
C1 Fe1 C35 137.81(7) . . ?
C1 Fe1 C36 100.02(7) . . ?
C2 Fe1 C3 40.46(6) . . ?
C2 Fe1 C4 67.97(6) . . ?
C2 Fe1 C5 67.95(6) . . ?
C2 Fe1 C34 157.11(6) . . ?
C2 Fe1 C35 119.20(6) . . ?
C2 Fe1 C36 101.92(6) . . ?
C3 Fe1 C34 134.57(6) . . ?
C4 Fe1 C3 40.14(6) . . ?
C4 Fe1 C5 40.06(6) . . ?
C4 Fe1 C34 124.38(7) . . ?
C4 Fe1 C35 149.45(7) . . ?
C5 Fe1 C3 67.42(6) . . ?
C5 Fe1 C34 134.56(6) . . ?
C5 Fe1 C35 168.28(6) . . ?
C32 Fe1 C1 87.94(7) . . ?
C32 Fe1 C2 116.73(7) . . ?
C32 Fe1 C3 156.05(7) . . ?
C32 Fe1 C4 137.42(7) . . ?
C32 Fe1 C5 99.65(7) . . ?
C32 Fe1 C33 41.55(6) . . ?
C32 Fe1 C34 69.01(7) . . ?
C32 Fe1 C35 69.04(7) . . ?
C32 Fe1 C36 41.15(6) . . ?
C33 Fe1 C2 156.20(7) . . ?
C33 Fe1 C3 157.23(7) . . ?
C33 Fe1 C4 119.07(6) . . ?
C33 Fe1 C5 102.10(6) . . ?
C33 Fe1 C34 40.18(6) . . ?
C33 Fe1 C35 67.59(6) . . ?
C33 Fe1 C36 67.94(6) . . ?
C35 Fe1 C3 124.22(6) . . ?
C35 Fe1 C34 39.70(6) . . ?
C36 Fe1 C3 134.34(6) . . ?
C36 Fe1 C4 168.48(7) . . ?
C36 Fe1 C5 132.12(7) . . ?
C36 Fe1 C34 67.06(7) . . ?
C36 Fe1 C35 40.00(6) . . ?
C2 C1 Fe1 72.05(9) . . ?
C2 C1 C30 126.16(15) . . ?
C5 C1 Fe1 73.24(9) . . ?
C5 C1 C2 108.47(14) . . ?
C5 C1 C30 123.45(15) . . ?
C30 C1 Fe1 108.27(10) . . ?
C1 C2 Fe1 66.58(9) . . ?
C1 C2 C3 107.53(14) . . ?
C1 C2 C6 126.80(15) . . ?
C3 C2 Fe1 71.01(9) . . ?
C3 C2 C6 125.39(15) . . ?
C6 C2 Fe1 132.39(12) . . ?
C2 C3 Fe1 68.52(9) . . ?
C2 C3 C12 126.19(15) . . ?
C4 C3 Fe1 69.51(9) . . ?
C4 C3 C2 107.58(14) . . ?
C4 C3 C12 123.97(15) . . ?
C12 C3 Fe1 140.67(12) . . ?
C3 C4 Fe1 70.35(9) . . ?
C3 C4 C18 124.76(15) . . ?
C5 C4 Fe1 70.03(9) . . ?
C5 C4 C3 108.31(15) . . ?
C5 C4 C18 125.88(15) . . ?
C18 C4 Fe1 134.49(12) . . ?
C1 C5 Fe1 65.93(9) . . ?
C1 C5 C4 107.72(14) . . ?
C1 C5 C24 124.98(15) . . ?
C4 C5 Fe1 69.91(9) . . ?
C4 C5 C24 126.65(15) . . ?
C24 C5 Fe1 136.62(12) . . ?
C7 C6 C2 119.28(16) . . ?
C11 C6 C2 122.49(16) . . ?
C11 C6 C7 118.11(17) . . ?
C6 C7 H7 119.7 . . ?
C8 C7 C6 120.57(19) . . ?
C8 C7 H7 119.7 . . ?
C7 C8 H8 119.8 . . ?
C9 C8 C7 120.4(2) . . ?
C9 C8 H8 119.8 . . ?
C8 C9 H9 120.1 . . ?
C8 C9 C10 119.87(19) . . ?
C10 C9 H9 120.1 . . ?
C9 C10 H10 120.1 . . ?
C11 C10 C9 119.9(2) . . ?
C11 C10 H10 120.1 . . ?
C6 C11 H11 119.4 . . ?
C10 C11 C6 121.17(19) . . ?
C10 C11 H11 119.4 . . ?
C13 C12 C3 117.98(16) . . ?
C17 C12 C3 124.01(15) . . ?
C17 C12 C13 117.96(16) . . ?
C12 C13 H13 119.5 . . ?
C14 C13 C12 121.02(17) . . ?
C14 C13 H13 119.5 . . ?
C13 C14 H14 119.9 . . ?
C13 C14 C15 120.28(18) . . ?
C15 C14 H14 119.9 . . ?
C14 C15 H15 120.3 . . ?
C16 C15 C14 119.39(18) . . ?
C16 C15 H15 120.3 . . ?
C15 C16 H16 119.7 . . ?
C15 C16 C17 120.51(18) . . ?
C17 C16 H16 119.7 . . ?
C12 C17 H17 119.6 . . ?
C16 C17 C12 120.84(17) . . ?
C16 C17 H17 119.6 . . ?
C19 C18 C4 119.36(16) . . ?
C23 C18 C4 122.05(16) . . ?
C23 C18 C19 118.59(17) . . ?
C18 C19 H19 119.7 . . ?
C20 C19 C18 120.54(18) . . ?
C20 C19 H19 119.7 . . ?
C19 C20 H20 119.9 . . ?
C21 C20 C19 120.11(19) . . ?
C21 C20 H20 119.9 . . ?
C20 C21 H21 120.1 . . ?
C22 C21 C20 119.81(19) . . ?
C22 C21 H21 120.1 . . ?
C21 C22 H22 119.9 . . ?
C21 C22 C23 120.14(19) . . ?
C23 C22 H22 119.9 . . ?
C18 C23 C22 120.81(18) . . ?
C18 C23 H23 119.6 . . ?
C22 C23 H23 119.6 . . ?
C25 C24 C5 123.84(16) . . ?
C25 C24 C29 117.76(16) . . ?
C29 C24 C5 118.22(15) . . ?
C24 C25 H25 119.6 . . ?
C26 C25 C24 120.75(18) . . ?
C26 C25 H25 119.6 . . ?
C25 C26 H26 119.7 . . ?
C27 C26 C25 120.59(19) . . ?
C27 C26 H26 119.7 . . ?
C26 C27 H27 120.3 . . ?
C28 C27 C26 119.49(18) . . ?
C28 C27 H27 120.3 . . ?
C27 C28 H28 119.8 . . ?
C27 C28 C29 120.33(19) . . ?
C29 C28 H28 119.8 . . ?
C24 C29 H29 119.5 . . ?
C28 C29 C24 121.03(18) . . ?
C28 C29 H29 119.5 . . ?
C1 C30 H30A 110.0 . . ?
C1 C30 H30B 110.0 . . ?
C1 C30 C31 108.25(13) . . ?
H30A C30 H30B 108.4 . . ?
C31 C30 H30A 110.0 . . ?
C31 C30 H30B 110.0 . . ?
C30 C31 H31A 110.0 . . ?
C30 C31 H31B 110.0 . . ?
H31A C31 H31B 108.4 . . ?
C32 C31 C30 108.60(13) . . ?
C32 C31 H31A 110.0 . . ?
C32 C31 H31B 110.0 . . ?
C31 C32 Fe1 108.46(11) . . ?
C33 C32 Fe1 72.06(9) . . ?
C33 C32 C31 126.82(14) . . ?
C36 C32 Fe1 72.89(9) . . ?
C36 C32 C31 123.78(15) . . ?
C36 C32 C33 107.52(14) . . ?
C32 C33 Fe1 66.39(9) . . ?
C32 C33 C37 126.45(15) . . ?
C34 C33 Fe1 71.44(9) . . ?
C34 C33 C32 107.81(14) . . ?
C34 C33 C37 125.51(15) . . ?
C37 C33 Fe1 131.87(12) . . ?
C33 C34 Fe1 68.38(9) . . ?
C33 C34 C43 128.44(15) . . ?
C35 C34 Fe1 69.67(9) . . ?
C35 C34 C33 107.99(15) . . ?
C35 C34 C43 121.56(15) . . ?
C43 C34 Fe1 140.09(12) . . ?
C34 C35 Fe1 70.63(9) . . ?
C34 C35 C36 108.28(14) . . ?
C34 C35 C49 124.26(15) . . ?
C36 C35 Fe1 69.55(9) . . ?
C36 C35 C49 126.08(15) . . ?
C49 C35 Fe1 136.03(12) . . ?
C32 C36 Fe1 65.96(9) . . ?
C32 C36 C55 124.85(15) . . ?
C35 C36 Fe1 70.44(9) . . ?
C35 C36 C32 108.02(15) . . ?
C35 C36 C55 126.46(15) . . ?
C55 C36 Fe1 136.38(12) . . ?
C38 C37 C33 119.83(16) . . ?
C38 C37 C42 118.14(15) . . ?
C42 C37 C33 121.90(16) . . ?
C37 C38 H38 119.8 . . ?
C39 C38 C37 120.47(17) . . ?
C39 C38 H38 119.8 . . ?
C38 C39 H39 119.7 . . ?
C40 C39 C38 120.54(18) . . ?
C40 C39 H39 119.7 . . ?
C39 C40 H40 120.2 . . ?
C39 C40 C41 119.62(17) . . ?
C41 C40 H40 120.2 . . ?
C40 C41 H41 119.8 . . ?
C40 C41 C42 120.40(18) . . ?
C42 C41 H41 119.8 . . ?
C37 C42 H42 119.6 . . ?
C41 C42 C37 120.83(17) . . ?
C41 C42 H42 119.6 . . ?
C44 C43 C34 122.75(15) . . ?
C44 C43 C48 117.93(16) . . ?
C48 C43 C34 118.93(16) . . ?
C43 C44 H44 119.2 . . ?
C43 C44 C45 121.50(16) . . ?
C45 C44 H44 119.2 . . ?
C44 C45 H45 120.0 . . ?
C44 C45 C46 119.99(18) . . ?
C46 C45 H45 120.0 . . ?
C45 C46 H46 120.3 . . ?
C47 C46 C45 119.30(18) . . ?
C47 C46 H46 120.3 . . ?
C46 C47 H47 119.8 . . ?
C46 C47 C48 120.41(17) . . ?
C48 C47 H47 119.8 . . ?
C43 C48 H48 119.6 . . ?
C47 C48 C43 120.86(17) . . ?
C47 C48 H48 119.6 . . ?
C50 C49 C35 122.34(16) . . ?
C50 C49 C54 118.97(18) . . ?
C54 C49 C35 118.67(17) . . ?
C49 C50 H50 119.5 . . ?
C49 C50 C51 120.9(2) . . ?
C51 C50 H50 119.5 . . ?
C50 C51 H51 120.1 . . ?
C52 C51 C50 119.7(2) . . ?
C52 C51 H51 120.1 . . ?
C51 C52 H52 120.1 . . ?
C51 C52 C53 119.8(2) . . ?
C53 C52 H52 120.1 . . ?
C52 C53 H53 120.0 . . ?
C54 C53 C52 120.1(2) . . ?
C54 C53 H53 120.0 . . ?
C49 C54 H54 119.8 . . ?
C53 C54 C49 120.5(2) . . ?
C53 C54 H54 119.8 . . ?
C56 C55 C36 118.67(15) . . ?
C60 C55 C36 123.62(16) . . ?
C60 C55 C56 117.52(16) . . ?
C55 C56 H56 119.2 . . ?
C57 C56 C55 121.69(17) . . ?
C57 C56 H56 119.2 . . ?
C56 C57 H57 120.1 . . ?
C56 C57 C58 119.88(18) . . ?
C58 C57 H57 120.1 . . ?
C57 C58 H58 120.2 . . ?
C59 C58 C57 119.52(18) . . ?
C59 C58 H58 120.2 . . ?
C58 C59 H59 119.7 . . ?
C58 C59 C60 120.66(19) . . ?
C60 C59 H59 119.7 . . ?
C55 C60 H60 119.6 . . ?
C59 C60 C55 120.71(18) . . ?
C59 C60 H60 119.6 . . ?
C64 O1 C61 109.74(17) . . ?
O1 C61 H61A 110.4 . . ?
O1 C61 H61B 110.4 . . ?
O1 C61 C62 106.54(17) . . ?
H61A C61 H61B 108.6 . . ?
C62 C61 H61A 110.4 . . ?
C62 C61 H61B 110.4 . . ?
C61 C62 H62A 111.5 . . ?
C61 C62 H62B 111.5 . . ?
C61 C62 C63 101.58(18) . . ?
H62A C62 H62B 109.3 . . ?
C63 C62 H62A 111.5 . . ?
C63 C62 H62B 111.5 . . ?
C62 C63 H63A 111.3 . . ?
C62 C63 H63B 111.3 . . ?
H63A C63 H63B 109.2 . . ?
C64 C63 C62 102.11(18) . . ?
C64 C63 H63A 111.3 . . ?
C64 C63 H63B 111.3 . . ?
O1 C64 C63 105.91(18) . . ?
O1 C64 H64A 110.6 . . ?
O1 C64 H64B 110.6 . . ?
C63 C64 H64A 110.6 . . ?
C63 C64 H64B 110.6 . . ?
H64A C64 H64B 108.7 . . ?
C65 O2 C68 106.57(17) . . ?
O2 C65 H65A 110.6 . . ?
O2 C65 H65B 110.6 . . ?
O2 C65 C66 105.54(19) . . ?
H65A C65 H65B 108.8 . . ?
C66 C65 H65A 110.6 . . ?
C66 C65 H65B 110.6 . . ?
C65 C66 H66A 111.3 . . ?
C65 C66 H66B 111.3 . . ?
C65 C66 C67 102.1(2) . . ?
H66A C66 H66B 109.2 . . ?
C67 C66 H66A 111.3 . . ?
C67 C66 H66B 111.3 . . ?
C66 C67 H67A 110.7 . . ?
C66 C67 H67B 110.7 . . ?
C66 C67 C68 105.0(2) . . ?
H67A C67 H67B 108.8 . . ?
C68 C67 H67A 110.7 . . ?
C68 C67 H67B 110.7 . . ?
O2 C68 C67 106.2(2) . . ?
O2 C68 H68A 110.5 . . ?
O2 C68 H68B 110.5 . . ?
C67 C68 H68A 110.5 . . ?
C67 C68 H68B 110.5 . . ?
H68A C68 H68B 108.7 . . ?

loop_
_geom_bond_atom_site_label_1
_geom_bond_atom_site_label_2
_geom_bond_distance
_geom_bond_site_symmetry_2
_geom_bond_publ_flag
Fe1 C1 2.0002(16) . ?
Fe1 C2 2.0737(16) . ?
Fe1 C3 2.1072(16) . ?
Fe1 C4 2.0960(16) . ?
Fe1 C5 2.0976(16) . ?
Fe1 C32 1.9959(16) . ?
Fe1 C33 2.0723(16) . ?
Fe1 C34 2.1133(16) . ?
Fe1 C35 2.1006(16) . ?
Fe1 C36 2.0888(17) . ?
C1 C2 1.441(2) . ?
C1 C5 1.432(2) . ?
C1 C30 1.530(2) . ?
C2 C3 1.446(2) . ?
C2 C6 1.474(2) . ?
C3 C4 1.442(2) . ?
C3 C12 1.486(2) . ?
C4 C5 1.436(2) . ?
C4 C18 1.492(2) . ?
C5 C24 1.481(2) . ?
C6 C7 1.400(2) . ?
C6 C11 1.393(2) . ?
C7 H7 0.9500 . ?
C7 C8 1.389(3) . ?
C8 H8 0.9500 . ?
C8 C9 1.375(3) . ?
C9 H9 0.9500 . ?
C9 C10 1.388(3) . ?
C10 H10 0.9500 . ?
C10 C11 1.384(3) . ?
C11 H11 0.9500 . ?
C12 C13 1.396(2) . ?
C12 C17 1.389(2) . ?
C13 H13 0.9500 . ?
C13 C14 1.379(2) . ?
C14 H14 0.9500 . ?
C14 C15 1.383(3) . ?
C15 H15 0.9500 . ?
C15 C16 1.377(3) . ?
C16 H16 0.9500 . ?
C16 C17 1.385(2) . ?
C17 H17 0.9500 . ?
C18 C19 1.394(2) . ?
C18 C23 1.386(2) . ?
C19 H19 0.9500 . ?
C19 C20 1.386(3) . ?
C20 H20 0.9500 . ?
C20 C21 1.383(3) . ?
C21 H21 0.9500 . ?
C21 C22 1.377(3) . ?
C22 H22 0.9500 . ?
C22 C23 1.387(3) . ?
C23 H23 0.9500 . ?
C24 C25 1.391(2) . ?
C24 C29 1.400(2) . ?
C25 H25 0.9500 . ?
C25 C26 1.387(3) . ?
C26 H26 0.9500 . ?
C26 C27 1.378(3) . ?
C27 H27 0.9500 . ?
C27 C28 1.376(3) . ?
C28 H28 0.9500 . ?
C28 C29 1.384(2) . ?
C29 H29 0.9500 . ?
C30 H30A 0.9900 . ?
C30 H30B 0.9900 . ?
C30 C31 1.554(2) . ?
C31 H31A 0.9900 . ?
C31 H31B 0.9900 . ?
C31 C32 1.523(2) . ?
C32 C33 1.445(2) . ?
C32 C36 1.438(2) . ?
C33 C34 1.438(2) . ?
C33 C37 1.479(2) . ?
C34 C35 1.431(2) . ?
C34 C43 1.496(2) . ?
C35 C36 1.433(2) . ?
C35 C49 1.488(2) . ?
C36 C55 1.482(2) . ?
C37 C38 1.393(2) . ?
C37 C42 1.398(2) . ?
C38 H38 0.9500 . ?
C38 C39 1.393(2) . ?
C39 H39 0.9500 . ?
C39 C40 1.374(3) . ?
C40 H40 0.9500 . ?
C40 C41 1.380(3) . ?
C41 H41 0.9500 . ?
C41 C42 1.383(2) . ?
C42 H42 0.9500 . ?
C43 C44 1.382(2) . ?
C43 C48 1.397(2) . ?
C44 H44 0.9500 . ?
C44 C45 1.385(2) . ?
C45 H45 0.9500 . ?
C45 C46 1.385(3) . ?
C46 H46 0.9500 . ?
C46 C47 1.382(3) . ?
C47 H47 0.9500 . ?
C47 C48 1.383(2) . ?
C48 H48 0.9500 . ?
C49 C50 1.382(2) . ?
C49 C54 1.383(2) . ?
C50 H50 0.9500 . ?
C50 C51 1.384(3) . ?
C51 H51 0.9500 . ?
C51 C52 1.376(4) . ?
C52 H52 0.9500 . ?
C52 C53 1.387(4) . ?
C53 H53 0.9500 . ?
C53 C54 1.380(3) . ?
C54 H54 0.9500 . ?
C55 C56 1.399(2) . ?
C55 C60 1.393(2) . ?
C56 H56 0.9500 . ?
C56 C57 1.376(2) . ?
C57 H57 0.9500 . ?
C57 C58 1.381(3) . ?
C58 H58 0.9500 . ?
C58 C59 1.380(3) . ?
C59 H59 0.9500 . ?
C59 C60 1.383(3) . ?
C60 H60 0.9500 . ?
O1 C61 1.417(3) . ?
O1 C64 1.414(3) . ?
C61 H61A 0.9900 . ?
C61 H61B 0.9900 . ?
C61 C62 1.502(3) . ?
C62 H62A 0.9900 . ?
C62 H62B 0.9900 . ?
C62 C63 1.504(3) . ?
C63 H63A 0.9900 . ?
C63 H63B 0.9900 . ?
C63 C64 1.503(3) . ?
C64 H64A 0.9900 . ?
C64 H64B 0.9900 . ?
O2 C65 1.422(2) . ?
O2 C68 1.430(3) . ?
C65 H65A 0.9900 . ?
C65 H65B 0.9900 . ?
C65 C66 1.490(3) . ?
C66 H66A 0.9900 . ?
C66 H66B 0.9900 . ?
C66 C67 1.520(4) . ?
C67 H67A 0.9900 . ?
C67 H67B 0.9900 . ?
C67 C68 1.524(4) . ?
C68 H68A 0.9900 . ?
C68 H68B 0.9900 . ?

loop_
_geom_torsion_atom_site_label_1
_geom_torsion_atom_site_label_2
_geom_torsion_atom_site_label_3
_geom_torsion_atom_site_label_4
_geom_torsion
_geom_torsion_site_symmetry_1
_geom_torsion_site_symmetry_2
_geom_torsion_site_symmetry_3
_geom_torsion_site_symmetry_4
_geom_torsion_publ_flag
Fe1 C1 C2 C3 -59.42(11) . . . . ?
Fe1 C1 C2 C6 126.41(17) . . . . ?
Fe1 C1 C5 C4 57.48(11) . . . . ?
Fe1 C1 C5 C24 -131.23(16) . . . . ?
Fe1 C1 C30 C31 35.84(15) . . . . ?
Fe1 C2 C3 C4 -58.72(11) . . . . ?
Fe1 C2 C3 C12 137.91(16) . . . . ?
Fe1 C2 C6 C7 121.13(17) . . . . ?
Fe1 C2 C6 C11 -62.9(2) . . . . ?
Fe1 C3 C4 C5 -59.99(11) . . . . ?
Fe1 C3 C4 C18 131.15(16) . . . . ?
Fe1 C3 C12 C13 150.33(16) . . . . ?
Fe1 C3 C12 C17 -32.1(3) . . . . ?
Fe1 C4 C5 C1 -55.06(11) . . . . ?
Fe1 C4 C5 C24 133.83(17) . . . . ?
Fe1 C4 C18 C19 -158.12(14) . . . . ?
Fe1 C4 C18 C23 21.7(3) . . . . ?
Fe1 C5 C24 C25 61.2(2) . . . . ?
Fe1 C5 C24 C29 -123.94(17) . . . . ?
Fe1 C32 C33 C34 -59.64(11) . . . . ?
Fe1 C32 C33 C37 125.64(16) . . . . ?
Fe1 C32 C36 C35 57.96(11) . . . . ?
Fe1 C32 C36 C55 -130.94(15) . . . . ?
Fe1 C33 C34 C35 -58.56(11) . . . . ?
Fe1 C33 C34 C43 137.63(17) . . . . ?
Fe1 C33 C37 C38 118.99(17) . . . . ?
Fe1 C33 C37 C42 -65.3(2) . . . . ?
Fe1 C34 C35 C36 -59.59(11) . . . . ?
Fe1 C34 C35 C49 133.12(16) . . . . ?
Fe1 C34 C43 C44 -34.9(3) . . . . ?
Fe1 C34 C43 C48 152.47(15) . . . . ?
Fe1 C35 C36 C32 -55.24(11) . . . . ?
Fe1 C35 C36 C55 133.85(16) . . . . ?
Fe1 C35 C49 C50 9.7(3) . . . . ?
Fe1 C35 C49 C54 -171.95(15) . . . . ?
Fe1 C36 C55 C56 -121.88(17) . . . . ?
Fe1 C36 C55 C60 63.3(2) . . . . ?
C1 C2 C3 Fe1 56.66(11) . . . . ?
C1 C2 C3 C4 -2.06(18) . . . . ?
C1 C2 C3 C12 -165.43(15) . . . . ?
C1 C2 C6 C7 30.5(3) . . . . ?
C1 C2 C6 C11 -153.47(17) . . . . ?
C1 C5 C24 C25 152.05(17) . . . . ?
C1 C5 C24 C29 -33.0(2) . . . . ?
C1 C30 C31 C32 -47.38(17) . . . . ?
C2 C1 C5 Fe1 -63.90(11) . . . . ?
C2 C1 C5 C4 -6.43(18) . . . . ?
C2 C1 C5 C24 164.87(15) . . . . ?
C2 C1 C30 C31 116.59(17) . . . . ?
C2 C3 C4 Fe1 58.10(11) . . . . ?
C2 C3 C4 C5 -1.88(18) . . . . ?
C2 C3 C4 C18 -170.75(15) . . . . ?
C2 C3 C12 C13 50.1(2) . . . . ?
C2 C3 C12 C17 -132.26(18) . . . . ?
C2 C6 C7 C8 177.46(18) . . . . ?
C2 C6 C11 C10 -177.40(17) . . . . ?
C3 C2 C6 C7 -142.66(17) . . . . ?
C3 C2 C6 C11 33.4(3) . . . . ?
C3 C4 C5 Fe1 60.18(11) . . . . ?
C3 C4 C5 C1 5.12(18) . . . . ?
C3 C4 C5 C24 -165.98(15) . . . . ?
C3 C4 C18 C19 105.7(2) . . . . ?
C3 C4 C18 C23 -74.5(2) . . . . ?
C3 C12 C13 C14 178.89(16) . . . . ?
C3 C12 C17 C16 -178.16(17) . . . . ?
C4 C3 C12 C13 -110.67(19) . . . . ?
C4 C3 C12 C17 66.9(2) . . . . ?
C4 C5 C24 C25 -38.3(3) . . . . ?
C4 C5 C24 C29 136.61(17) . . . . ?
C4 C18 C19 C20 179.94(17) . . . . ?
C4 C18 C23 C22 179.36(17) . . . . ?
C5 C1 C2 Fe1 64.68(11) . . . . ?
C5 C1 C2 C3 5.26(18) . . . . ?
C5 C1 C2 C6 -168.91(15) . . . . ?
C5 C1 C30 C31 -45.8(2) . . . . ?
C5 C4 C18 C19 -61.2(2) . . . . ?
C5 C4 C18 C23 118.6(2) . . . . ?
C5 C24 C25 C26 176.97(16) . . . . ?
C5 C24 C29 C28 -176.38(16) . . . . ?
C6 C2 C3 Fe1 -129.06(17) . . . . ?
C6 C2 C3 C4 172.21(15) . . . . ?
C6 C2 C3 C12 8.8(3) . . . . ?
C6 C7 C8 C9 -0.1(3) . . . . ?
C7 C6 C11 C10 -1.3(3) . . . . ?
C7 C8 C9 C10 -1.0(3) . . . . ?
C8 C9 C10 C11 1.0(3) . . . . ?
C9 C10 C11 C6 0.2(3) . . . . ?
C11 C6 C7 C8 1.3(3) . . . . ?
C12 C3 C4 Fe1 -138.07(16) . . . . ?
C12 C3 C4 C5 161.95(15) . . . . ?
C12 C3 C4 C18 -6.9(3) . . . . ?
C12 C13 C14 C15 -1.0(3) . . . . ?
C13 C12 C17 C16 -0.5(3) . . . . ?
C13 C14 C15 C16 0.3(3) . . . . ?
C14 C15 C16 C17 0.3(3) . . . . ?
C15 C16 C17 C12 -0.2(3) . . . . ?
C17 C12 C13 C14 1.1(3) . . . . ?
C18 C4 C5 Fe1 -131.10(17) . . . . ?
C18 C4 C5 C1 173.84(15) . . . . ?
C18 C4 C5 C24 2.7(3) . . . . ?
C18 C19 C20 C21 0.4(3) . . . . ?
C19 C18 C23 C22 -0.8(3) . . . . ?
C19 C20 C21 C22 -0.1(3) . . . . ?
C20 C21 C22 C23 -0.6(3) . . . . ?
C21 C22 C23 C18 1.1(3) . . . . ?
C23 C18 C19 C20 0.1(3) . . . . ?
C24 C25 C26 C27 -1.3(3) . . . . ?
C25 C24 C29 C28 -1.2(3) . . . . ?
C25 C26 C27 C28 -0.5(3) . . . . ?
C26 C27 C28 C29 1.4(3) . . . . ?
C27 C28 C29 C24 -0.5(3) . . . . ?
C29 C24 C25 C26 2.0(3) . . . . ?
C30 C1 C2 Fe1 -99.87(16) . . . . ?
C30 C1 C2 C3 -159.29(15) . . . . ?
C30 C1 C2 C6 26.5(3) . . . . ?
C30 C1 C5 Fe1 101.16(15) . . . . ?
C30 C1 C5 C4 158.64(15) . . . . ?
C30 C1 C5 C24 -30.1(2) . . . . ?
C30 C31 C32 Fe1 35.87(15) . . . . ?
C30 C31 C32 C33 116.91(17) . . . . ?
C30 C31 C32 C36 -45.5(2) . . . . ?
C31 C32 C33 Fe1 -99.99(16) . . . . ?
C31 C32 C33 C34 -159.63(15) . . . . ?
C31 C32 C33 C37 25.6(3) . . . . ?
C31 C32 C36 Fe1 101.12(15) . . . . ?
C31 C32 C36 C35 159.07(15) . . . . ?
C31 C32 C36 C55 -29.8(2) . . . . ?
C32 C33 C34 Fe1 56.52(11) . . . . ?
C32 C33 C34 C35 -2.04(18) . . . . ?
C32 C33 C34 C43 -165.86(16) . . . . ?
C32 C33 C37 C38 29.4(2) . . . . ?
C32 C33 C37 C42 -154.94(16) . . . . ?
C32 C36 C55 C56 -31.3(2) . . . . ?
C32 C36 C55 C60 153.92(17) . . . . ?
C33 C32 C36 Fe1 -64.21(11) . . . . ?
C33 C32 C36 C35 -6.25(18) . . . . ?
C33 C32 C36 C55 164.85(15) . . . . ?
C33 C34 C35 Fe1 57.76(11) . . . . ?
C33 C34 C35 C36 -1.83(18) . . . . ?
C33 C34 C35 C49 -169.12(15) . . . . ?
C33 C34 C43 C44 -137.31(18) . . . . ?
C33 C34 C43 C48 50.0(2) . . . . ?
C33 C37 C38 C39 176.51(16) . . . . ?
C33 C37 C42 C41 -175.95(16) . . . . ?
C34 C33 C37 C38 -144.44(17) . . . . ?
C34 C33 C37 C42 31.2(2) . . . . ?
C34 C35 C36 Fe1 60.26(11) . . . . ?
C34 C35 C36 C32 5.03(18) . . . . ?
C34 C35 C36 C55 -165.89(15) . . . . ?
C34 C35 C49 C50 -87.6(2) . . . . ?
C34 C35 C49 C54 90.7(2) . . . . ?
C34 C43 C44 C45 -172.50(17) . . . . ?
C34 C43 C48 C47 173.10(16) . . . . ?
C35 C34 C43 C44 60.8(2) . . . . ?
C35 C34 C43 C48 -111.85(19) . . . . ?
C35 C36 C55 C56 138.21(17) . . . . ?
C35 C36 C55 C60 -36.6(3) . . . . ?
C35 C49 C50 C51 178.03(19) . . . . ?
C35 C49 C54 C53 -178.03(19) . . . . ?
C36 C32 C33 Fe1 64.76(11) . . . . ?
C36 C32 C33 C34 5.11(18) . . . . ?
C36 C32 C33 C37 -169.60(15) . . . . ?
C36 C35 C49 C50 107.4(2) . . . . ?
C36 C35 C49 C54 -74.3(2) . . . . ?
C36 C55 C56 C57 -176.52(16) . . . . ?
C36 C55 C60 C59 176.57(17) . . . . ?
C37 C33 C34 Fe1 -128.70(16) . . . . ?
C37 C33 C34 C35 172.74(15) . . . . ?
C37 C33 C34 C43 8.9(3) . . . . ?
C37 C38 C39 C40 -0.5(3) . . . . ?
C38 C37 C42 C41 -0.2(3) . . . . ?
C38 C39 C40 C41 -0.2(3) . . . . ?
C39 C40 C41 C42 0.7(3) . . . . ?
C40 C41 C42 C37 -0.5(3) . . . . ?
C42 C37 C38 C39 0.7(3) . . . . ?
C43 C34 C35 Fe1 -137.09(15) . . . . ?
C43 C34 C35 C36 163.32(15) . . . . ?
C43 C34 C35 C49 -4.0(3) . . . . ?
C43 C44 C45 C46 -0.3(3) . . . . ?
C44 C43 C48 C47 0.1(3) . . . . ?
C44 C45 C46 C47 0.0(3) . . . . ?
C45 C46 C47 C48 0.4(3) . . . . ?
C46 C47 C48 C43 -0.4(3) . . . . ?
C48 C43 C44 C45 0.2(3) . . . . ?
C49 C35 C36 Fe1 -132.75(17) . . . . ?
C49 C35 C36 C32 172.02(15) . . . . ?
C49 C35 C36 C55 1.1(3) . . . . ?
C49 C50 C51 C52 -0.5(3) . . . . ?
C50 C49 C54 C53 0.3(3) . . . . ?
C50 C51 C52 C53 1.2(4) . . . . ?
C51 C52 C53 C54 -1.2(4) . . . . ?
C52 C53 C54 C49 0.4(4) . . . . ?
C54 C49 C50 C51 -0.3(3) . . . . ?
C55 C56 C57 C58 0.2(3) . . . . ?
C56 C55 C60 C59 1.7(3) . . . . ?
C56 C57 C58 C59 0.7(3) . . . . ?
C57 C58 C59 C60 -0.4(3) . . . . ?
C58 C59 C60 C55 -0.9(3) . . . . ?
C60 C55 C56 C57 -1.4(3) . . . . ?
O1 C61 C62 C63 -30.1(2) . . . . ?
C61 O1 C64 C63 13.2(3) . . . . ?
C61 C62 C63 C64 36.8(2) . . . . ?
C62 C63 C64 O1 -31.6(2) . . . . ?
C64 O1 C61 C62 10.9(3) . . . . ?
O2 C65 C66 C67 -35.9(3) . . . . ?
C65 O2 C68 C67 -24.5(2) . . . . ?
C65 C66 C67 C68 20.3(3) . . . . ?
C66 C67 C68 O2 1.6(3) . . . . ?
C68 O2 C65 C66 38.6(2) . . . . ?

loop_
_smtbx_masks_void_nr
_smtbx_masks_void_average_x
_smtbx_masks_void_average_y
_smtbx_masks_void_average_z
_smtbx_masks_void_volume
_smtbx_masks_void_count_electrons
_smtbx_masks_void_content
1 0.000 0.250 0.625 59.9 0.0 ?
2 0.000 0.750 0.375 59.9 0.0 ?
3 0.250 0.000 -0.131 269.6 59.2 '1.4 C5H12'
4 0.250 0.500 -0.720 269.6 59.2 '1.4 C5H12'
5 0.500 0.250 0.875 59.9 0.0 ?
6 0.500 0.750 0.125 59.9 0.0 ?
7 0.750 0.000 -0.246 269.6 59.2 '1.4 C5H12'
8 0.750 0.500 -0.704 269.6 59.2 '1.4 C5H12'
